data_7700189
loop_
_publ_author_name
'Gupta, Anand'
'Deka, Rajesh'
'Sarkar, Arup'
'Singh, Harkesh B.'
'Butcher, Ray J.'

_publ_section_title
;
 Oxidation behavior of intramolecularly coordinated unsymmetrical
 diorganotellurides: isolation of novel tetraorganoditelluronic acids,
 [RR'Te(\m-O)(OH)<sub>2</sub>]<sub>2</sub>.
;
_journal_issue 29
_journal_name_full 'Dalton transactions (Cambridge, England : 2003)'
_journal_page_first 10979
_journal_page_last 10985
_journal_paper_doi 10.1039/c9dt01926j
_journal_volume 48
_journal_year 2019
_chemical_formula_moiety 'C42 H62 N2 O6 Te2, 2(C2 H3 N)'
_chemical_formula_sum 'C46 H68 N4 O6 Te2'
_chemical_formula_weight 1028.24
_space_group_crystal_system triclinic
_space_group_IT_number 2
_space_group_name_Hall '-P 1'
_space_group_name_H-M_alt 'P -1'
_symmetry_space_group_name_Hall '-P 1'
_symmetry_space_group_name_H-M 'P -1'
_atom_sites_solution_hydrogens geom
_audit_creation_method SHELXL-2014/7
_audit_update_record
;
2017-07-11 deposited with the CCDC.    2019-06-04 downloaded from the CCDC.
;
_cell_angle_alpha 67.256(3)
_cell_angle_beta 72.991(2)
_cell_angle_gamma 77.596(2)
_cell_formula_units_Z 1
_cell_length_a 8.8868(2)
_cell_length_b 11.3262(4)
_cell_length_c 13.3415(4)
_cell_measurement_reflns_used 12497
_cell_measurement_temperature 100(2)
_cell_measurement_theta_max 31.2380
_cell_measurement_theta_min 2.0950
_cell_volume 1176.38(7)
_computing_cell_refinement 'CrysAlisPro 1.171.38.43 (Rigaku OD, 2015)'
_computing_data_collection 'CrysAlisPro 1.171.38.43 (Rigaku OD, 2015)'
_computing_data_reduction 'CrysAlisPro 1.171.38.43 (Rigaku OD, 2015)'
_computing_molecular_graphics 'SHELXTL (Sheldrick, 2008)'
_computing_publication_material 'SHELXTL (Sheldrick, 2008)'
_computing_structure_refinement 'SHELXL-2014/7 (Sheldrick, 2008)'
_computing_structure_solution 'Shelxt (Sheldrick, 2015)'
_diffrn_ambient_temperature 100(2)
_diffrn_measured_fraction_theta_full 0.999
_diffrn_measured_fraction_theta_max 0.901
_diffrn_measurement_device_type 'dtrek-CrysAlisPro-abstract goniometer imported'
_diffrn_measurement_method '\w scans'
_diffrn_radiation_type MoK\a
_diffrn_radiation_wavelength 0.71073
_diffrn_reflns_av_R_equivalents 0.0624
_diffrn_reflns_av_unetI/netI 0.0656
_diffrn_reflns_Laue_measured_fraction_full 0.999
_diffrn_reflns_Laue_measured_fraction_max 0.901
_diffrn_reflns_limit_h_max 12
_diffrn_reflns_limit_h_min -12
_diffrn_reflns_limit_k_max 16
_diffrn_reflns_limit_k_min -16
_diffrn_reflns_limit_l_max 18
_diffrn_reflns_limit_l_min -18
_diffrn_reflns_number 22349
_diffrn_reflns_point_group_measured_fraction_full 0.999
_diffrn_reflns_point_group_measured_fraction_max 0.901
_diffrn_reflns_theta_full 25.500
_diffrn_reflns_theta_max 31.134
_diffrn_reflns_theta_min 2.105
_diffrn_source 'fine-focus sealed X-ray tube'
_exptl_absorpt_coefficient_mu 1.289
_exptl_absorpt_correction_T_max 1.00000
_exptl_absorpt_correction_T_min 0.72494
_exptl_absorpt_correction_type multi-scan
_exptl_absorpt_process_details
;
CrysAlisPro 1.171.38.43 (Rigaku Oxford Diffraction, 2015)
Empirical absorption correction using spherical harmonics,
 implemented in SCALE3 ABSPACK scaling algorithm.
;
_exptl_crystal_colour colorless
_exptl_crystal_density_diffrn 1.451
_exptl_crystal_description prismatic
_exptl_crystal_F_000 524
_exptl_crystal_size_max 0.18
_exptl_crystal_size_mid 0.11
_exptl_crystal_size_min 0.07
_refine_diff_density_max 0.937
_refine_diff_density_min -1.085
_refine_diff_density_rms 0.173
_refine_ls_extinction_method none
_refine_ls_goodness_of_fit_ref 1.040
_refine_ls_hydrogen_treatment constr
_refine_ls_matrix_type full
_refine_ls_number_parameters 282
_refine_ls_number_reflns 6840
_refine_ls_number_restraints 21
_refine_ls_restrained_S_all 1.041
_refine_ls_R_factor_all 0.0504
_refine_ls_R_factor_gt 0.0390
_refine_ls_shift/su_max 0.001
_refine_ls_shift/su_mean 0.000
_refine_ls_structure_factor_coef Fsqd
_refine_ls_weighting_details 'w=1/[\s^2^(Fo^2^)+(0.0322P)^2^+0.2567P] where P=(Fo^2^+2Fc^2^)/3'
_refine_ls_weighting_scheme calc
_refine_ls_wR_factor_gt 0.0754
_refine_ls_wR_factor_ref 0.0814
_reflns_Friedel_coverage 0.000
_reflns_number_gt 5935
_reflns_number_total 6840
_reflns_threshold_expression 'I > 2\s(I)'
_cod_data_source_file c9dt01926j2.cif
_cod_data_source_block 12
_cod_depositor_comments 'Adding full bibliography for 7700187--7700190.cif.'
_cod_database_code 7700189
_shelx_shelxl_version_number 2014/7
_shelx_space_group_comment
;
The symmetry employed for this shelxl refinement is uniquely defined
by the following loop, which should always be used as a source of
symmetry information in preference to the above space-group names.
They are only intended as comments.
;

loop_
_space_group_symop_operation_xyz
'x, y, z'
'-x, -y, -z'

loop_
_atom_site_label
_atom_site_type_symbol
_atom_site_fract_x
_atom_site_fract_y
_atom_site_fract_z
_atom_site_U_iso_or_equiv
_atom_site_adp_type
_atom_site_occupancy
_atom_site_site_symmetry_order
_atom_site_calc_flag
_atom_site_refinement_flags_posn
_atom_site_refinement_flags_adp
_atom_site_refinement_flags_occupancy
_atom_site_disorder_assembly
_atom_site_disorder_group
Te Te 0.58110(2) 0.53400(2) 0.87482(2) 0.01473(6) Uani 1 1 d . . . . .
O1 O 0.7796(2) 0.47258(18) 0.92307(15) 0.0183(4) Uani 1 1 d . . . . .
H1 H 0.8527 0.4616 0.8698 0.027 Uiso 1 1 calc R U . . .
O2 O 0.3677(2) 0.58456(19) 0.84653(15) 0.0187(4) Uani 1 1 d . . . . .
H2 H 0.3004 0.5768 0.9072 0.028 Uiso 1 1 calc R U . . .
O3 O 0.5075(2) 0.61213(17) 0.99135(14) 0.0161(4) Uani 1 1 d . . . . .
N1 N 1.0081(3) 0.4376(3) 0.7521(2) 0.0280(6) Uani 1 1 d . . . . .
C1 C 0.6358(3) 0.4027(3) 0.7834(2) 0.0179(5) Uani 1 1 d . . . . .
C2 C 0.5160(3) 0.3265(3) 0.8102(2) 0.0227(6) Uani 1 1 d . . . . .
H2A H 0.4189 0.3404 0.8604 0.027 Uiso 1 1 calc R U . . .
C3 C 0.5351(4) 0.2312(3) 0.7654(3) 0.0275(6) Uani 1 1 d . . . . .
H3A H 0.4522 0.1799 0.7849 0.033 Uiso 1 1 calc R U . . .
C4 C 0.6769(4) 0.2111(3) 0.6917(3) 0.0316(7) Uani 1 1 d . . . . .
H4A H 0.6919 0.1455 0.6608 0.038 Uiso 1 1 calc R U . . .
C5 C 0.7958(4) 0.2871(3) 0.6636(2) 0.0274(6) Uani 1 1 d . . . . .
H5A H 0.8917 0.2731 0.6125 0.033 Uiso 1 1 calc R U . . .
C6 C 0.7801(3) 0.3838(3) 0.7077(2) 0.0203(5) Uani 1 1 d . . . . .
C7 C 0.9163(3) 0.4634(3) 0.6680(2) 0.0243(6) Uani 1 1 d . . . . .
H7A H 0.9891 0.4471 0.6015 0.029 Uiso 1 1 calc R U . . .
H7B H 0.8740 0.5558 0.6444 0.029 Uiso 1 1 calc R U . . .
C8 C 1.0806(4) 0.3030(4) 0.7855(3) 0.0391(8) Uani 1 1 d . . . . .
H8A H 1.1406 0.2879 0.8412 0.059 Uiso 1 1 calc R U . . .
H8B H 1.1522 0.2860 0.7199 0.059 Uiso 1 1 calc R U . . .
H8C H 0.9975 0.2455 0.8177 0.059 Uiso 1 1 calc R U . . .
C9 C 1.1302(4) 0.5262(4) 0.7040(3) 0.0419(9) Uani 1 1 d . . . . .
H9A H 1.0799 0.6153 0.6804 0.063 Uiso 1 1 calc R U . . .
H9B H 1.2041 0.5087 0.6392 0.063 Uiso 1 1 calc R U . . .
H9C H 1.1882 0.5137 0.7602 0.063 Uiso 1 1 calc R U . . .
C11 C 0.6706(3) 0.7075(2) 0.7460(2) 0.0167(5) Uani 1 1 d . . . . .
C12 C 0.6419(3) 0.7450(3) 0.6383(2) 0.0203(5) Uani 1 1 d . . . . .
C13 C 0.7211(3) 0.8439(3) 0.5517(2) 0.0283(6) Uani 1 1 d . . . . .
H13A H 0.7036 0.8696 0.4789 0.034 Uiso 1 1 calc R U . . .
C14 C 0.8247(4) 0.9056(3) 0.5694(3) 0.0335(7) Uani 1 1 d . . . . .
H14A H 0.8789 0.9717 0.5090 0.040 Uiso 1 1 calc R U . . .
C15 C 0.8486(3) 0.8704(3) 0.6753(3) 0.0288(7) Uani 1 1 d . . . . .
H15A H 0.9191 0.9137 0.6867 0.035 Uiso 1 1 calc R U . . .
C16 C 0.7726(3) 0.7732(3) 0.7661(2) 0.0209(5) Uani 1 1 d . . . . .
C17 C 0.5251(3) 0.6902(3) 0.6081(2) 0.0202(5) Uani 1 1 d . . . . .
H17A H 0.4895 0.6119 0.6727 0.024 Uiso 1 1 calc R U . . .
C18 C 0.3799(3) 0.7903(3) 0.5899(3) 0.0297(7) Uani 1 1 d . . . . .
H18A H 0.3052 0.7566 0.5691 0.045 Uiso 1 1 calc R U . . .
H18B H 0.4135 0.8699 0.5298 0.045 Uiso 1 1 calc R U . . .
H18C H 0.3284 0.8084 0.6590 0.045 Uiso 1 1 calc R U . . .
C19 C 0.5989(4) 0.6511(3) 0.5052(2) 0.0303(7) Uani 1 1 d . . . . .
H19A H 0.6914 0.5873 0.5182 0.045 Uiso 1 1 calc R U . . .
H19B H 0.6317 0.7272 0.4404 0.045 Uiso 1 1 calc R U . . .
H19C H 0.5209 0.6137 0.4910 0.045 Uiso 1 1 calc R U . . .
C20 C 0.7994(3) 0.7529(3) 0.8799(2) 0.0212(6) Uani 1 1 d . . . . .
H20A H 0.7372 0.6822 0.9371 0.025 Uiso 1 1 calc R U . . .
C21 C 0.7360(4) 0.8756(3) 0.9095(3) 0.0370(8) Uani 1 1 d . . . . .
H21A H 0.6240 0.8990 0.9072 0.055 Uiso 1 1 calc R U . . .
H21B H 0.7966 0.9461 0.8555 0.055 Uiso 1 1 calc R U . . .
H21C H 0.7471 0.8598 0.9848 0.055 Uiso 1 1 calc R U . . .
C22 C 0.9736(4) 0.7123(3) 0.8854(3) 0.0350(7) Uani 1 1 d . . . . .
H22A H 1.0090 0.6295 0.8737 0.053 Uiso 1 1 calc R U . . .
H22B H 0.9851 0.7037 0.9588 0.053 Uiso 1 1 calc R U . . .
H22C H 1.0382 0.7778 0.8271 0.053 Uiso 1 1 calc R U . . .
N1S N 0.2823(14) 1.0218(6) 0.7513(6) 0.083(3) Uani 0.701(13) 1 d D U P A 1
C1S C 0.2673(12) 0.9565(8) 0.8437(7) 0.0460(16) Uani 0.701(13) 1 d D U P A 1
C2S C 0.253(2) 0.8721(13) 0.9586(8) 0.050(2) Uani 0.701(13) 1 d D U P A 1
H2S1 H 0.1402 0.8705 0.9970 0.074 Uiso 0.701(13) 1 calc R U P A 1
H2S2 H 0.3070 0.9038 0.9957 0.074 Uiso 0.701(13) 1 calc R U P A 1
H2S3 H 0.3003 0.7849 0.9611 0.074 Uiso 0.701(13) 1 calc R U P A 1
N1R N 0.180(3) 1.0232(16) 0.7536(15) 0.083(3) Uani 0.299(13) 1 d D . P A 2
C1R C 0.227(3) 0.954(2) 0.8280(18) 0.0460(16) Uani 0.299(13) 1 d D . P A 2
C2R C 0.266(5) 0.870(3) 0.932(2) 0.050(2) Uani 0.299(13) 1 d D . P A 2
H2R1 H 0.2394 0.9165 0.9841 0.074 Uiso 0.299(13) 1 calc R U P A 2
H2R2 H 0.3794 0.8397 0.9183 0.074 Uiso 0.299(13) 1 calc R U P A 2
H2R3 H 0.2051 0.7959 0.9631 0.074 Uiso 0.299(13) 1 calc R U P A 2

loop_
_atom_site_aniso_label
_atom_site_aniso_U_11
_atom_site_aniso_U_22
_atom_site_aniso_U_33
_atom_site_aniso_U_23
_atom_site_aniso_U_13
_atom_site_aniso_U_12
Te 0.01501(9) 0.01675(9) 0.01174(9) -0.00407(7) -0.00276(6) -0.00256(6)
O1 0.0148(9) 0.0232(10) 0.0153(9) -0.0055(8) -0.0037(7) -0.0010(7)
O2 0.0135(8) 0.0261(10) 0.0159(9) -0.0067(8) -0.0045(7) -0.0003(8)
O3 0.0193(9) 0.0165(9) 0.0123(8) -0.0058(7) -0.0018(7) -0.0024(7)
N1 0.0196(12) 0.0435(16) 0.0219(13) -0.0158(12) -0.0007(10) -0.0032(11)
C1 0.0220(13) 0.0188(13) 0.0153(12) -0.0070(11) -0.0076(10) -0.0003(10)
C2 0.0243(14) 0.0241(15) 0.0213(14) -0.0086(12) -0.0068(11) -0.0026(11)
C3 0.0334(16) 0.0236(15) 0.0310(16) -0.0101(13) -0.0152(13) -0.0028(12)
C4 0.0439(18) 0.0290(17) 0.0311(17) -0.0179(14) -0.0175(14) 0.0038(14)
C5 0.0318(16) 0.0300(17) 0.0222(15) -0.0149(13) -0.0074(12) 0.0057(13)
C6 0.0202(13) 0.0224(14) 0.0169(13) -0.0065(11) -0.0058(10) 0.0018(11)
C7 0.0209(13) 0.0318(16) 0.0167(13) -0.0084(12) -0.0030(10) 0.0022(12)
C8 0.0246(15) 0.058(2) 0.0286(17) -0.0147(17) -0.0085(13) 0.0099(15)
C9 0.0241(16) 0.066(3) 0.048(2) -0.038(2) 0.0042(14) -0.0116(16)
C11 0.0173(12) 0.0150(13) 0.0138(12) -0.0024(10) -0.0010(9) -0.0025(10)
C12 0.0213(13) 0.0202(14) 0.0181(13) -0.0051(11) -0.0049(10) -0.0025(11)
C13 0.0277(15) 0.0347(17) 0.0171(14) 0.0003(13) -0.0062(11) -0.0092(13)
C14 0.0336(17) 0.0357(18) 0.0241(16) 0.0046(14) -0.0067(13) -0.0181(14)
C15 0.0255(15) 0.0306(17) 0.0282(16) -0.0020(13) -0.0072(12) -0.0134(12)
C16 0.0164(12) 0.0241(15) 0.0209(13) -0.0062(12) -0.0040(10) -0.0033(10)
C17 0.0238(13) 0.0220(14) 0.0158(13) -0.0064(11) -0.0050(10) -0.0044(11)
C18 0.0279(15) 0.0329(17) 0.0301(16) -0.0099(14) -0.0124(12) -0.0011(13)
C19 0.0380(17) 0.0314(17) 0.0223(15) -0.0103(13) -0.0086(13) -0.0017(13)
C20 0.0239(14) 0.0254(15) 0.0170(13) -0.0063(11) -0.0051(10) -0.0096(11)
C21 0.050(2) 0.0317(18) 0.0345(18) -0.0150(15) -0.0113(15) -0.0074(15)
C22 0.0324(17) 0.050(2) 0.0304(17) -0.0157(16) -0.0121(13) -0.0114(15)
N1S 0.149(8) 0.047(3) 0.061(3) -0.011(2) -0.032(5) -0.029(5)
C1S 0.069(5) 0.030(2) 0.051(3) -0.016(2) -0.021(3) -0.016(3)
C2S 0.064(3) 0.035(2) 0.056(5) -0.019(4) -0.024(5) 0.003(3)
N1R 0.149(8) 0.047(3) 0.061(3) -0.011(2) -0.032(5) -0.029(5)
C1R 0.069(5) 0.030(2) 0.051(3) -0.016(2) -0.021(3) -0.016(3)
C2R 0.064(3) 0.035(2) 0.056(5) -0.019(4) -0.024(5) 0.003(3)

loop_
_atom_type_symbol
_atom_type_description
_atom_type_scat_dispersion_real
_atom_type_scat_dispersion_imag
_atom_type_scat_source
C C 0.0033 0.0016 'International Tables Vol C Tables 4.2.6.8 and 6.1.1.4'
H H 0.0000 0.0000 'International Tables Vol C Tables 4.2.6.8 and 6.1.1.4'
N N 0.0061 0.0033 'International Tables Vol C Tables 4.2.6.8 and 6.1.1.4'
O O 0.0106 0.0060 'International Tables Vol C Tables 4.2.6.8 and 6.1.1.4'
Te Te -0.5308 1.6751 'International Tables Vol C Tables 4.2.6.8 and 6.1.1.4'

loop_
_geom_angle_atom_site_label_1
_geom_angle_atom_site_label_2
_geom_angle_atom_site_label_3
_geom_angle
_geom_angle_site_symmetry_1
_geom_angle_site_symmetry_3
O1 Te O3 87.82(7) . .
O1 Te O2 172.56(7) . .
O3 Te O2 87.85(7) . .
O1 Te O3 85.83(7) . 2_667
O3 Te O3 77.86(8) . 2_667
O2 Te O3 87.35(7) . 2_667
O1 Te C1 91.48(8) . .
O3 Te C1 164.29(9) . .
O2 Te C1 91.05(9) . .
O3 Te C1 86.44(9) 2_667 .
O1 Te C11 93.11(9) . .
O3 Te C11 93.96(8) . .
O2 Te C11 93.22(9) . .
O3 Te C11 171.77(8) 2_667 .
C1 Te C11 101.75(10) . .
O1 Te Te 85.91(5) . 2_667
O3 Te Te 39.37(5) . 2_667
O2 Te Te 86.91(5) . 2_667
O3 Te Te 38.48(5) 2_667 2_667
C1 Te Te 124.92(7) . 2_667
C11 Te Te 133.32(7) . 2_667
Te O1 H1 109.5 . .
Te O2 H2 109.5 . .
Te O3 Te 102.15(8) . 2_667
C9 N1 C8 110.6(3) . .
C9 N1 C7 108.5(3) . .
C8 N1 C7 110.8(2) . .
C2 C1 C6 119.7(2) . .
C2 C1 Te 113.70(19) . .
C6 C1 Te 126.53(19) . .
C3 C2 C1 121.5(3) . .
C3 C2 H2A 119.3 . .
C1 C2 H2A 119.3 . .
C2 C3 C4 119.3(3) . .
C2 C3 H3A 120.4 . .
C4 C3 H3A 120.4 . .
C5 C4 C3 119.7(3) . .
C5 C4 H4A 120.2 . .
C3 C4 H4A 120.2 . .
C4 C5 C6 122.3(3) . .
C4 C5 H5A 118.8 . .
C6 C5 H5A 118.8 . .
C5 C6 C1 117.6(3) . .
C5 C6 C7 117.5(2) . .
C1 C6 C7 124.9(2) . .
N1 C7 C6 114.6(2) . .
N1 C7 H7A 108.6 . .
C6 C7 H7A 108.6 . .
N1 C7 H7B 108.6 . .
C6 C7 H7B 108.6 . .
H7A C7 H7B 107.6 . .
N1 C8 H8A 109.5 . .
N1 C8 H8B 109.5 . .
H8A C8 H8B 109.5 . .
N1 C8 H8C 109.5 . .
H8A C8 H8C 109.5 . .
H8B C8 H8C 109.5 . .
N1 C9 H9A 109.5 . .
N1 C9 H9B 109.5 . .
H9A C9 H9B 109.5 . .
N1 C9 H9C 109.5 . .
H9A C9 H9C 109.5 . .
H9B C9 H9C 109.5 . .
C12 C11 C16 120.7(2) . .
C12 C11 Te 118.87(18) . .
C16 C11 Te 120.03(19) . .
C13 C12 C11 118.3(2) . .
C13 C12 C17 115.9(2) . .
C11 C12 C17 125.7(2) . .
C14 C13 C12 121.6(3) . .
C14 C13 H13A 119.2 . .
C12 C13 H13A 119.2 . .
C15 C14 C13 119.5(3) . .
C15 C14 H14A 120.2 . .
C13 C14 H14A 120.2 . .
C14 C15 C16 122.2(3) . .
C14 C15 H15A 118.9 . .
C16 C15 H15A 118.9 . .
C15 C16 C11 117.7(2) . .
C15 C16 C20 116.2(2) . .
C11 C16 C20 125.9(2) . .
C19 C17 C12 112.6(2) . .
C19 C17 C18 110.5(2) . .
C12 C17 C18 108.9(2) . .
C19 C17 H17A 108.2 . .
C12 C17 H17A 108.2 . .
C18 C17 H17A 108.2 . .
C17 C18 H18A 109.5 . .
C17 C18 H18B 109.5 . .
H18A C18 H18B 109.5 . .
C17 C18 H18C 109.5 . .
H18A C18 H18C 109.5 . .
H18B C18 H18C 109.5 . .
C17 C19 H19A 109.5 . .
C17 C19 H19B 109.5 . .
H19A C19 H19B 109.5 . .
C17 C19 H19C 109.5 . .
H19A C19 H19C 109.5 . .
H19B C19 H19C 109.5 . .
C16 C20 C22 112.6(2) . .
C16 C20 C21 110.0(2) . .
C22 C20 C21 110.6(2) . .
C16 C20 H20A 107.8 . .
C22 C20 H20A 107.8 . .
C21 C20 H20A 107.8 . .
C20 C21 H21A 109.5 . .
C20 C21 H21B 109.5 . .
H21A C21 H21B 109.5 . .
C20 C21 H21C 109.5 . .
H21A C21 H21C 109.5 . .
H21B C21 H21C 109.5 . .
C20 C22 H22A 109.5 . .
C20 C22 H22B 109.5 . .
H22A C22 H22B 109.5 . .
C20 C22 H22C 109.5 . .
H22A C22 H22C 109.5 . .
H22B C22 H22C 109.5 . .
N1S C1S C2S 178.3(12) . .
C1S C2S H2S1 109.5 . .
C1S C2S H2S2 109.5 . .
H2S1 C2S H2S2 109.5 . .
C1S C2S H2S3 109.5 . .
H2S1 C2S H2S3 109.5 . .
H2S2 C2S H2S3 109.5 . .
N1R C1R C2R 172(3) . .
C1R C2R H2R1 109.5 . .
C1R C2R H2R2 109.5 . .
H2R1 C2R H2R2 109.5 . .
C1R C2R H2R3 109.5 . .
H2R1 C2R H2R3 109.5 . .
H2R2 C2R H2R3 109.5 . .

loop_
_geom_bond_atom_site_label_1
_geom_bond_atom_site_label_2
_geom_bond_distance
_geom_bond_site_symmetry_2
Te O1 1.9497(16) .
Te O3 1.9617(17) .
Te O2 1.9624(16) .
Te O3 1.9999(18) 2_667
Te C1 2.163(2) .
Te C11 2.170(3) .
Te Te 3.0820(3) 2_667
O1 H1 0.8400 .
O2 H2 0.8400 .
O3 Te 1.9999(18) 2_667
N1 C9 1.470(4) .
N1 C8 1.469(4) .
N1 C7 1.480(3) .
C1 C2 1.393(4) .
C1 C6 1.414(4) .
C2 C3 1.383(4) .
C2 H2A 0.9500 .
C3 C4 1.390(4) .
C3 H3A 0.9500 .
C4 C5 1.381(4) .
C4 H4A 0.9500 .
C5 C6 1.396(4) .
C5 H5A 0.9500 .
C6 C7 1.512(4) .
C7 H7A 0.9900 .
C7 H7B 0.9900 .
C8 H8A 0.9800 .
C8 H8B 0.9800 .
C8 H8C 0.9800 .
C9 H9A 0.9800 .
C9 H9B 0.9800 .
C9 H9C 0.9800 .
C11 C12 1.417(3) .
C11 C16 1.426(4) .
C12 C13 1.395(4) .
C12 C17 1.530(4) .
C13 C14 1.387(4) .
C13 H13A 0.9500 .
C14 C15 1.380(4) .
C14 H14A 0.9500 .
C15 C16 1.394(4) .
C15 H15A 0.9500 .
C16 C20 1.527(4) .
C17 C19 1.526(4) .
C17 C18 1.533(4) .
C17 H17A 1.0000 .
C18 H18A 0.9800 .
C18 H18B 0.9800 .
C18 H18C 0.9800 .
C19 H19A 0.9800 .
C19 H19B 0.9800 .
C19 H19C 0.9800 .
C20 C22 1.533(4) .
C20 C21 1.537(4) .
C20 H20A 1.0000 .
C21 H21A 0.9800 .
C21 H21B 0.9800 .
C21 H21C 0.9800 .
C22 H22A 0.9800 .
C22 H22B 0.9800 .
C22 H22C 0.9800 .
N1S C1S 1.152(8) .
C1S C2S 1.443(9) .
C2S H2S1 0.9800 .
C2S H2S2 0.9800 .
C2S H2S3 0.9800 .
N1R C1R 1.130(15) .
C1R C2R 1.433(15) .
C2R H2R1 0.9800 .
C2R H2R2 0.9800 .
C2R H2R3 0.9800 .

loop_
_geom_hbond_atom_site_label_D
_geom_hbond_atom_site_label_H
_geom_hbond_atom_site_label_A
_geom_hbond_distance_DH
_geom_hbond_distance_HA
_geom_hbond_distance_DA
_geom_hbond_angle_DHA
_geom_hbond_site_symmetry_A
O1 H1 N1 0.84 1.83 2.669(3) 178.6 .
O2 H2 O1 0.84 2.05 2.838(2) 156.4 2_667
C9 H9C O2 0.98 2.62 3.525(4) 153.9 1_655
C2S H2S3 O3 0.98 2.38 3.273(14) 151.5 .
C2R H2R2 O3 0.98 2.52 3.21(3) 127.2 .

loop_
_geom_torsion_atom_site_label_1
_geom_torsion_atom_site_label_2
_geom_torsion_atom_site_label_3
_geom_torsion_atom_site_label_4
_geom_torsion
C6 C1 C2 C3 0.8(4)
Te C1 C2 C3 -175.6(2)
C1 C2 C3 C4 -0.2(4)
C2 C3 C4 C5 -0.5(4)
C3 C4 C5 C6 0.7(5)
C4 C5 C6 C1 -0.2(4)
C4 C5 C6 C7 -178.1(3)
C2 C1 C6 C5 -0.6(4)
Te C1 C6 C5 175.26(19)
C2 C1 C6 C7 177.2(3)
Te C1 C6 C7 -7.0(4)
C9 N1 C7 C6 -177.0(2)
C8 N1 C7 C6 61.4(3)
C5 C6 C7 N1 -108.6(3)
C1 C6 C7 N1 73.6(3)
C16 C11 C12 C13 2.7(4)
Te C11 C12 C13 -169.8(2)
C16 C11 C12 C17 -174.6(2)
Te C11 C12 C17 12.9(4)
C11 C12 C13 C14 -0.5(4)
C17 C12 C13 C14 177.1(3)
C12 C13 C14 C15 -1.1(5)
C13 C14 C15 C16 0.6(5)
C14 C15 C16 C11 1.6(4)
C14 C15 C16 C20 -174.8(3)
C12 C11 C16 C15 -3.2(4)
Te C11 C16 C15 169.1(2)
C12 C11 C16 C20 172.8(2)
Te C11 C16 C20 -14.9(4)
C13 C12 C17 C19 51.6(3)
C11 C12 C17 C19 -131.1(3)
C13 C12 C17 C18 -71.4(3)
C11 C12 C17 C18 106.0(3)
C15 C16 C20 C22 -62.2(3)
C11 C16 C20 C22 121.8(3)
C15 C16 C20 C21 61.7(3)
C11 C16 C20 C21 -114.4(3)
